data_4062050
loop_
_publ_author_name
'Du, Shaowu'
'Kautz, Jason A.'
'McGrath, Thomas D.'
'Stone, F. Gordon A.'

_publ_section_title
;
Synthesis and Structure of the Novel Eleven-Vertex Dianion
[1,1,1-(CO)~3~-2-Ph-closo-1,2-ReCB~9~H~9~]^2-^ and its Reactivity
Towards Cationic Transition-Metal Fragments
;
_journal_name_full Organometallics
_journal_year 2003
_chemical_formula_sum 'C47 H46 B9 Cl2 Cu2 O3 P2 Re'
_chemical_formula_weight 1202.25
_space_group_IT_number 2
_symmetry_cell_setting triclinic
_symmetry_space_group_name_Hall '-P 1'
_symmetry_space_group_name_H-M 'P -1'
_cell_angle_alpha 96.4370(10)
_cell_angle_beta 93.944(9)
_cell_angle_gamma 109.510(8)
_cell_formula_units_Z 2
_cell_length_a 9.4673(10)
_cell_length_b 13.6850(17)
_cell_length_c 20.454(2)
_cell_measurement_temperature 173(2)
_cell_volume 2466.1(5)
_diffrn_ambient_temperature 173(2)
_exptl_crystal_density_diffrn 1.619
_cod_depositor_comments
;
The following automatic conversions were performed:
'_symmetry_cell_setting' value 'Triclinic' changed to 'triclinic'
according to '/home/saulius/struct/CIF-dictionaries/cif_core.dic'
dictionary named 'cif_core.dic' version 2.4.1 from 2010-06-29.

Automatic conversion script
Id: cif_fix_enum 1527 2010-12-29 10:47:43Z saulius 
;
_cod_database_code 4062050

loop_
_symmetry_equiv_pos_as_xyz
'x, y, z'
'-x, -y, -z'

loop_
_atom_site_label
_atom_site_type_symbol
_atom_site_fract_x
_atom_site_fract_y
_atom_site_fract_z
_atom_site_U_iso_or_equiv
_atom_site_adp_type
_atom_site_occupancy
_atom_site_calc_flag
_atom_site_refinement_flags
_atom_site_disorder_assembly
_atom_site_disorder_group
Re Re -0.10519(2) 0.557679(15) 0.732866(10) 0.01729(7) Uani 1 d . . .
C1 C -0.2142(6) 0.3883(4) 0.6884(2) 0.0220(11) Uani 1 d . . .
B2 B -0.3420(7) 0.4328(4) 0.6638(3) 0.0233(12) Uani 1 d . . .
H2 H -0.3627 0.4332 0.6093 0.028 Uiso 1 calc R . .
B3 B -0.3781(6) 0.5392(4) 0.7212(3) 0.0214(12) Uani 1 d . . .
H3 H -0.434(6) 0.587(4) 0.687(3) 0.026 Uiso 1 d . . .
B4 B -0.2732(6) 0.5928(4) 0.7969(3) 0.0204(12) Uani 1 d . . .
H4 H -0.2406 0.6742 0.8242 0.024 Uiso 1 calc R . .
B5 B -0.2540(6) 0.4815(4) 0.8229(3) 0.0218(12) Uani 1 d . . .
H5 H -0.218(6) 0.475(4) 0.880(3) 0.026 Uiso 1 d . . .
B6 B -0.2185(6) 0.3774(4) 0.7652(3) 0.0211(12) Uani 1 d . . .
H6 H -0.1462 0.3363 0.7869 0.025 Uiso 1 calc R . .
B7 B -0.3864(7) 0.3199(4) 0.7063(3) 0.0215(12) Uani 1 d . . .
H7 H -0.4476 0.2356 0.6858 0.026 Uiso 1 calc R . .
B8 B -0.4887(7) 0.4047(4) 0.7173(3) 0.0247(13) Uani 1 d . . .
H8 H -0.6101 0.3759 0.6961 0.030 Uiso 1 calc R . .
B9 B -0.4363(6) 0.4852(4) 0.7959(3) 0.0229(12) Uani 1 d . . .
H9 H -0.5257 0.4948 0.8266 0.028 Uiso 1 calc R . .
B10 B -0.4026(6) 0.3649(4) 0.7875(3) 0.0235(13) Uani 1 d . . .
H10 H -0.4593 0.3052 0.8194 0.028 Uiso 1 calc R . .
C2 C 0.0211(6) 0.7021(4) 0.7645(3) 0.0251(12) Uani 1 d . . .
O2 O 0.1068(4) 0.7854(3) 0.7810(2) 0.0366(10) Uani 1 d . . .
C3 C -0.0660(6) 0.5874(5) 0.6434(3) 0.0315(13) Uani 1 d . . .
O3 O -0.0503(5) 0.6022(4) 0.5905(2) 0.0527(13) Uani 1 d . . .
C4 C 0.0826(6) 0.5306(4) 0.7514(3) 0.0249(11) Uani 1 d . . .
O4 O 0.1931(4) 0.5167(3) 0.7637(2) 0.0370(10) Uani 1 d . . .
C5 C -0.1369(6) 0.3349(4) 0.6428(3) 0.0284(12) Uani 1 d . . .
C6 C -0.1682(7) 0.3248(5) 0.5741(3) 0.0411(15) Uani 1 d . . .
H6A H -0.2384 0.3533 0.5559 0.049 Uiso 1 calc R . .
C7 C -0.0977(9) 0.2738(6) 0.5326(4) 0.0553(19) Uani 1 d . . .
H7A H -0.1206 0.2670 0.4860 0.066 Uiso 1 calc R . .
C8 C 0.0041(9) 0.2331(6) 0.5576(4) 0.061(2) Uani 1 d . . .
H8A H 0.0519 0.1983 0.5285 0.073 Uiso 1 calc R . .
C9 C 0.0377(8) 0.2424(6) 0.6249(4) 0.056(2) Uani 1 d . . .
H9A H 0.1093 0.2145 0.6423 0.068 Uiso 1 calc R . .
C10 C -0.0328(7) 0.2926(5) 0.6678(3) 0.0380(14) Uani 1 d . . .
H10A H -0.0099 0.2981 0.7144 0.046 Uiso 1 calc R . .
Cu1 Cu -0.25550(8) 0.69393(5) 0.70997(4) 0.03266(17) Uani 1 d . . .
P1 P -0.2104(2) 0.85196(12) 0.68394(9) 0.0542(6) Uani 1 d . . .
C11 C -0.3247(13) 0.8547(8) 0.6072(5) 0.0252(13) Uani 0.505(6) d P A 1
C12 C -0.3622(15) 0.9396(10) 0.5913(6) 0.040(3) Uani 0.505(6) d P A 1
H12 H -0.3441 0.9987 0.6240 0.048 Uiso 0.505(6) calc PR A 1
C13 C -0.4260(17) 0.9388(12) 0.5280(7) 0.055(4) Uani 0.505(6) d P A 1
H13 H -0.4491 0.9976 0.5164 0.066 Uiso 0.505(6) calc PR A 1
C14 C -0.4550(15) 0.8500(12) 0.4823(7) 0.050(4) Uani 0.505(6) d P A 1
H14 H -0.5121 0.8449 0.4412 0.060 Uiso 0.505(6) calc PR A 1
C15 C -0.4053(9) 0.7678(6) 0.4931(4) 0.057(2) Uani 0.505(6) d P A 1
H15 H -0.4086 0.7149 0.4581 0.068 Uiso 0.505(6) calc PR A 1
C16 C -0.3511(7) 0.7672(5) 0.5571(3) 0.0388(15) Uani 0.505(6) d P A 1
H16 H -0.3309 0.7072 0.5682 0.047 Uiso 0.505(6) calc PR A 1
C11A C -0.2448(13) 0.8540(8) 0.5931(6) 0.0252(13) Uani 0.49 d P A 2
C12A C -0.1846(15) 0.9436(9) 0.5634(6) 0.037(3) Uani 0.495(6) d P A 2
H12A H -0.1117 1.0041 0.5887 0.044 Uiso 0.495(6) calc PR A 2
C13A C -0.2278(15) 0.9465(10) 0.4987(6) 0.039(3) Uani 0.495(6) d P A 2
H13A H -0.1858 1.0085 0.4795 0.047 Uiso 0.495(6) calc PR A 2
C14A C -0.3318(15) 0.8597(10) 0.4618(6) 0.039(3) Uani 0.495(6) d P A 2
H14A H -0.3562 0.8591 0.4159 0.047 Uiso 0.495(6) calc PR A 2
C15A C -0.4053(9) 0.7678(6) 0.4931(4) 0.057(2) Uani 0.49 d P A 2
H15A H -0.4877 0.7106 0.4700 0.068 Uiso 0.495(6) calc PR A 2
C16A C -0.3511(7) 0.7672(5) 0.5571(3) 0.0388(15) Uani 0.49 d P A 2
H16A H -0.3883 0.7052 0.5768 0.047 Uiso 0.495(6) calc PR A 2
C21 C 0.0157(13) 0.9170(8) 0.6847(6) 0.0252(13) Uani 0.512(8) d P A 1
C22 C 0.090(4) 1.008(3) 0.7265(17) 0.040(5) Uani 0.512(8) d P A 1
H22 H 0.0348 1.0401 0.7533 0.049 Uiso 0.512(8) calc PR A 1
C23 C 0.238(6) 1.052(3) 0.730(2) 0.057(11) Uani 0.512(8) d P A 1
H23 H 0.2888 1.1140 0.7602 0.068 Uiso 0.512(8) calc PR A 1
C24 C 0.3255(17) 1.0065(12) 0.6874(7) 0.045(4) Uani 0.512(8) d P A 1
H24 H 0.4316 1.0392 0.6890 0.054 Uiso 0.512(8) calc PR A 1
C25 C 0.2520(13) 0.9174(9) 0.6462(7) 0.040(3) Uani 0.512(8) d P A 1
H25 H 0.3057 0.8854 0.6186 0.048 Uiso 0.512(8) calc PR A 1
C26 C 0.0953(13) 0.8722(9) 0.6445(6) 0.034(3) Uani 0.512(8) d P A 1
H26 H 0.0429 0.8095 0.6151 0.041 Uiso 0.512(8) calc PR A 1
C21A C -0.0382(14) 0.9379(9) 0.6864(6) 0.0252(13) Uani 0.49 d P A 2
C22A C 0.055(4) 0.991(3) 0.7445(18) 0.040(5) Uani 0.49 d P A 2
H22A H 0.0155 0.9873 0.7859 0.049 Uiso 0.488(8) calc PR A 2
C23A C 0.211(7) 1.051(3) 0.742(3) 0.09(2) Uani 0.488(8) d P A 2
H23A H 0.2739 1.0907 0.7811 0.104 Uiso 0.488(8) calc PR A 2
C24A C 0.264(2) 1.0498(17) 0.6831(15) 0.074(7) Uani 0.488(8) d P A 2
H24A H 0.3685 1.0834 0.6816 0.089 Uiso 0.488(8) calc PR A 2
C25A C 0.1733(19) 1.0018(16) 0.6240(11) 0.084(7) Uani 0.488(8) d P A 2
H25A H 0.2136 1.0072 0.5828 0.101 Uiso 0.488(8) calc PR A 2
C26A C 0.0222(15) 0.9456(12) 0.6271(8) 0.055(4) Uani 0.488(8) d P A 2
H26A H -0.0411 0.9116 0.5872 0.066 Uiso 0.488(8) calc PR A 2
C31 C -0.3051(11) 0.9287(8) 0.7458(5) 0.0252(13) Uani 0.608(14) d P A 1
C32 C -0.4158(19) 0.8775(8) 0.7850(6) 0.042(3) Uani 0.608(14) d P A 1
H32 H -0.4446 0.8036 0.7827 0.050 Uiso 0.608(14) calc PR A 1
C33 C -0.484(2) 0.9291(9) 0.8260(6) 0.050(4) Uani 0.608(14) d P A 1
H33 H -0.5615 0.8922 0.8502 0.060 Uiso 0.608(14) calc PR A 1
C34 C -0.4358(19) 1.0356(16) 0.8310(9) 0.038(4) Uani 0.608(14) d P A 1
H34 H -0.4794 1.0727 0.8607 0.046 Uiso 0.608(14) calc PR A 1
C35 C -0.3285(16) 1.0912(11) 0.7954(10) 0.036(4) Uani 0.608(14) d P A 1
H35 H -0.2981 1.1654 0.8003 0.044 Uiso 0.608(14) calc PR A 1
C36 C -0.2644(14) 1.0383(10) 0.7518(9) 0.038(3) Uani 0.608(14) d P A 1
H36 H -0.1919 1.0764 0.7257 0.046 Uiso 0.608(14) calc PR A 1
C31A C -0.2606(19) 0.9298(13) 0.7298(9) 0.0252(13) Uani 0.39 d P A 2
C32A C -0.317(2) 0.8922(13) 0.7876(8) 0.034(4) Uani 0.392(14) d P A 2
H32A H -0.3127 0.8270 0.7977 0.041 Uiso 0.392(14) calc PR A 2
C33A C -0.380(3) 0.9513(15) 0.8311(9) 0.045(5) Uani 0.392(14) d P A 2
H33A H -0.4166 0.9277 0.8707 0.054 Uiso 0.392(14) calc PR A 2
C34A C -0.384(3) 1.047(3) 0.8123(18) 0.053(10) Uani 0.392(14) d P A 2
H34A H -0.4250 1.0892 0.8400 0.064 Uiso 0.392(14) calc PR A 2
C35A C -0.333(3) 1.0796(17) 0.7573(12) 0.039(6) Uani 0.392(14) d P A 2
H35A H -0.3403 1.1435 0.7464 0.047 Uiso 0.392(14) calc PR A 2
C36A C -0.270(2) 1.0249(14) 0.7150(10) 0.033(5) Uani 0.392(14) d P A 2
H36A H -0.2328 1.0515 0.6762 0.040 Uiso 0.392(14) calc PR A 2
Cu2 Cu -0.07168(7) 0.61093(5) 0.87001(3) 0.02316(14) Uani 1 d . . .
P2 P 0.08058(14) 0.71438(9) 0.95450(6) 0.0180(3) Uani 1 d . . .
C41 C -0.0033(5) 0.6950(4) 1.0316(2) 0.0186(10) Uani 1 d . . .
C42 C -0.1189(6) 0.6009(4) 1.0348(3) 0.0280(12) Uani 1 d . . .
H42 H -0.1454 0.5460 0.9984 0.034 Uiso 1 calc R . .
C43 C -0.1950(7) 0.5867(4) 1.0899(3) 0.0342(13) Uani 1 d . . .
H43 H -0.2728 0.5219 1.0914 0.041 Uiso 1 calc R . .
C44 C -0.1593(6) 0.6658(4) 1.1430(3) 0.0288(12) Uani 1 d . . .
H44 H -0.2148 0.6569 1.1802 0.035 Uiso 1 calc R . .
C45 C -0.0417(6) 0.7578(4) 1.1413(3) 0.0285(12) Uani 1 d . . .
H45 H -0.0137 0.8114 1.1785 0.034 Uiso 1 calc R . .
C46 C 0.0357(6) 0.7728(4) 1.0863(3) 0.0250(11) Uani 1 d . . .
H46 H 0.1160 0.8368 1.0857 0.030 Uiso 1 calc R . .
C51 C 0.2640(5) 0.6991(3) 0.9651(3) 0.0189(10) Uani 1 d . . .
C52 C 0.3259(6) 0.6800(4) 1.0240(3) 0.0244(11) Uani 1 d . . .
H52 H 0.2735 0.6769 1.0621 0.029 Uiso 1 calc R . .
C53 C 0.4635(6) 0.6654(4) 1.0268(3) 0.0326(13) Uani 1 d . . .
H53 H 0.5052 0.6517 1.0669 0.039 Uiso 1 calc R . .
C54 C 0.5406(6) 0.6706(4) 0.9722(3) 0.0320(13) Uani 1 d . . .
H54 H 0.6350 0.6602 0.9745 0.038 Uiso 1 calc R . .
C55 C 0.4815(6) 0.6910(4) 0.9139(3) 0.0282(12) Uani 1 d . . .
H55 H 0.5361 0.6961 0.8764 0.034 Uiso 1 calc R . .
C56 C 0.3430(6) 0.7041(4) 0.9101(3) 0.0255(11) Uani 1 d . . .
H56 H 0.3013 0.7166 0.8695 0.031 Uiso 1 calc R . .
C61 C 0.1270(6) 0.8545(4) 0.9503(2) 0.0209(10) Uani 1 d . . .
C62 C 0.2632(6) 0.9276(4) 0.9773(3) 0.0329(13) Uani 1 d . . .
H62 H 0.3372 0.9059 0.9991 0.039 Uiso 1 calc R . .
C63 C 0.2936(7) 1.0336(4) 0.9730(3) 0.0385(15) Uani 1 d . . .
H63 H 0.3885 1.0839 0.9911 0.046 Uiso 1 calc R . .
C64 C 0.1858(7) 1.0645(4) 0.9424(3) 0.0380(14) Uani 1 d . . .
H64 H 0.2061 1.1365 0.9391 0.046 Uiso 1 calc R . .
C65 C 0.0480(8) 0.9916(5) 0.9163(4) 0.0487(18) Uani 1 d . . .
H65 H -0.0269 1.0135 0.8955 0.058 Uiso 1 calc R . .
C66 C 0.0188(7) 0.8864(4) 0.9204(3) 0.0355(14) Uani 1 d . . .
H66 H -0.0764 0.8362 0.9025 0.043 Uiso 1 calc R . .
C100 C 0.2598(8) 0.5218(6) 0.6047(4) 0.058(2) Uani 1 d . . .
H10B H 0.2893 0.4861 0.6399 0.069 Uiso 1 calc R . .
H10C H 0.1489 0.4908 0.5938 0.069 Uiso 1 calc R . .
Cl1 Cl 0.3448(2) 0.49947(16) 0.53517(10) 0.0634(5) Uani 1 d . . .
Cl2 Cl 0.30935(19) 0.65674(14) 0.63483(11) 0.0561(5) Uani 1 d . . .

loop_
_atom_site_aniso_label
_atom_site_aniso_U_11
_atom_site_aniso_U_22
_atom_site_aniso_U_33
_atom_site_aniso_U_23
_atom_site_aniso_U_13
_atom_site_aniso_U_12
Re 0.01677(10) 0.01769(10) 0.01483(10) 0.00309(7) 0.00054(7) 0.00256(7)
C1 0.023(3) 0.020(2) 0.019(3) 0.001(2) -0.002(2) 0.004(2)
B2 0.026(3) 0.020(3) 0.019(3) 0.002(2) -0.007(2) 0.004(2)
B3 0.018(3) 0.016(3) 0.027(3) 0.004(2) -0.001(2) 0.001(2)
B4 0.019(3) 0.016(3) 0.023(3) 0.003(2) 0.001(2) 0.003(2)
B5 0.023(3) 0.018(3) 0.021(3) 0.004(2) 0.004(2) 0.002(2)
B6 0.026(3) 0.018(3) 0.018(3) 0.004(2) -0.001(2) 0.006(2)
B7 0.028(3) 0.021(3) 0.010(3) 0.000(2) -0.004(2) 0.004(2)
B8 0.022(3) 0.018(3) 0.028(3) 0.004(2) -0.004(2) 0.000(2)
B9 0.022(3) 0.022(3) 0.021(3) 0.004(2) 0.001(2) 0.002(2)
B10 0.020(3) 0.017(3) 0.031(3) 0.006(2) 0.002(2) 0.002(2)
C2 0.025(3) 0.031(3) 0.018(3) 0.013(2) -0.001(2) 0.005(2)
O2 0.036(2) 0.025(2) 0.034(2) 0.0039(17) -0.0041(18) -0.0082(18)
C3 0.022(3) 0.042(3) 0.025(3) 0.008(3) -0.001(2) 0.003(2)
O3 0.043(3) 0.083(4) 0.026(3) 0.022(2) 0.006(2) 0.010(2)
C4 0.029(3) 0.026(3) 0.018(3) 0.000(2) 0.004(2) 0.007(2)
O4 0.032(2) 0.045(2) 0.039(2) 0.0064(19) 0.0001(18) 0.0199(19)
C5 0.027(3) 0.023(3) 0.028(3) -0.004(2) 0.004(2) 0.001(2)
C6 0.041(3) 0.051(4) 0.029(3) -0.004(3) 0.009(3) 0.015(3)
C7 0.058(5) 0.063(5) 0.039(4) -0.009(3) 0.017(3) 0.016(4)
C8 0.053(4) 0.059(5) 0.060(5) -0.024(4) 0.022(4) 0.014(4)
C9 0.044(4) 0.047(4) 0.074(6) -0.018(4) 0.007(4) 0.020(3)
C10 0.041(3) 0.038(3) 0.032(3) -0.011(3) -0.001(3) 0.016(3)
Cu1 0.0303(4) 0.0195(3) 0.0433(4) 0.0143(3) -0.0046(3) 0.0008(3)
P1 0.0788(13) 0.0171(7) 0.0411(10) 0.0128(7) -0.0313(9) -0.0124(8)
C11 0.027(3) 0.021(2) 0.025(3) 0.008(2) 0.000(2) 0.004(2)
C12 0.063(8) 0.049(7) 0.023(6) 0.005(5) 0.004(6) 0.040(7)
C13 0.072(10) 0.068(10) 0.037(8) 0.025(7) 0.011(7) 0.035(8)
C14 0.041(8) 0.068(10) 0.031(7) 0.013(7) 0.001(6) 0.002(7)
C15 0.062(5) 0.052(4) 0.038(4) -0.006(3) -0.016(3) 0.003(4)
C16 0.043(4) 0.030(3) 0.034(3) 0.002(3) -0.003(3) 0.002(3)
C11A 0.027(3) 0.021(2) 0.025(3) 0.008(2) 0.000(2) 0.004(2)
C12A 0.054(8) 0.026(6) 0.030(7) 0.013(5) 0.008(6) 0.010(6)
C13A 0.056(8) 0.041(7) 0.022(6) 0.017(5) -0.001(6) 0.018(6)
C14A 0.051(8) 0.044(7) 0.025(6) 0.010(6) -0.004(6) 0.019(6)
C15A 0.062(5) 0.052(4) 0.038(4) -0.006(3) -0.016(3) 0.003(4)
C16A 0.043(4) 0.030(3) 0.034(3) 0.002(3) -0.003(3) 0.002(3)
C21 0.027(3) 0.021(2) 0.025(3) 0.008(2) 0.000(2) 0.004(2)
C22 0.038(16) 0.025(11) 0.050(17) 0.003(9) -0.008(9) 0.004(11)
C23 0.06(2) 0.050(17) 0.048(12) -0.022(12) -0.037(15) 0.016(14)
C24 0.033(7) 0.052(9) 0.048(8) 0.018(7) -0.002(6) 0.009(7)
C25 0.035(6) 0.032(6) 0.050(8) 0.016(6) 0.004(6) 0.004(5)
C26 0.036(6) 0.029(6) 0.027(6) 0.007(5) 0.004(5) -0.004(5)
C21A 0.027(3) 0.021(2) 0.025(3) 0.008(2) 0.000(2) 0.004(2)
C22A 0.038(16) 0.025(11) 0.050(17) 0.003(9) -0.008(9) 0.004(11)
C23A 0.07(2) 0.026(16) 0.14(5) 0.011(19) -0.01(3) 0.003(14)
C24A 0.018(9) 0.054(12) 0.13(2) 0.021(15) 0.004(12) -0.020(8)
C25A 0.044(10) 0.091(14) 0.103(16) 0.035(12) 0.037(11) -0.008(10)
C26A 0.034(7) 0.053(9) 0.068(11) 0.008(8) 0.020(7) 0.000(7)
C31 0.027(3) 0.021(2) 0.025(3) 0.008(2) 0.000(2) 0.004(2)
C32 0.076(10) 0.023(5) 0.034(6) 0.017(5) 0.022(7) 0.019(6)
C33 0.071(10) 0.027(6) 0.045(7) 0.004(5) 0.005(7) 0.008(7)
C34 0.038(10) 0.032(8) 0.039(9) 0.007(6) -0.008(7) 0.009(8)
C35 0.035(8) 0.012(7) 0.060(11) 0.000(8) -0.009(8) 0.009(6)
C36 0.028(6) 0.023(6) 0.062(11) 0.020(7) -0.003(7) 0.005(5)
C31A 0.027(3) 0.021(2) 0.025(3) 0.008(2) 0.000(2) 0.004(2)
C32A 0.047(11) 0.034(9) 0.031(9) 0.008(7) 0.028(9) 0.020(9)
C33A 0.060(14) 0.042(11) 0.033(10) 0.012(8) 0.016(10) 0.014(10)
C34A 0.04(2) 0.017(14) 0.09(3) -0.010(15) 0.010(14) 0.001(14)
C35A 0.064(14) 0.022(10) 0.028(11) 0.001(9) -0.017(11) 0.014(9)
C36A 0.064(12) 0.030(9) 0.012(8) 0.004(8) 0.004(9) 0.023(8)
Cu2 0.0250(3) 0.0203(3) 0.0193(3) -0.0005(2) -0.0015(3) 0.0032(3)
P2 0.0197(6) 0.0144(6) 0.0177(6) 0.0011(5) 0.0006(5) 0.0039(5)
C41 0.020(2) 0.021(2) 0.017(2) 0.003(2) 0.0024(19) 0.009(2)
C42 0.030(3) 0.022(3) 0.025(3) -0.002(2) 0.003(2) 0.002(2)
C43 0.035(3) 0.028(3) 0.035(3) 0.012(3) 0.010(3) 0.002(2)
C44 0.035(3) 0.032(3) 0.025(3) 0.010(2) 0.008(2) 0.015(2)
C45 0.042(3) 0.021(3) 0.024(3) -0.002(2) 0.007(2) 0.014(2)
C46 0.032(3) 0.013(2) 0.028(3) -0.001(2) 0.004(2) 0.006(2)
C51 0.021(2) 0.010(2) 0.027(3) 0.0008(19) 0.004(2) 0.0056(19)
C52 0.025(3) 0.024(3) 0.026(3) 0.004(2) 0.002(2) 0.010(2)
C53 0.034(3) 0.033(3) 0.033(3) 0.009(3) -0.003(3) 0.014(3)
C54 0.026(3) 0.029(3) 0.041(4) 0.003(3) 0.006(3) 0.011(2)
C55 0.032(3) 0.023(3) 0.031(3) 0.004(2) 0.013(2) 0.009(2)
C56 0.034(3) 0.022(3) 0.021(3) 0.002(2) 0.005(2) 0.010(2)
C61 0.025(3) 0.017(2) 0.021(3) 0.005(2) 0.006(2) 0.006(2)
C62 0.025(3) 0.021(3) 0.051(4) 0.005(3) 0.000(3) 0.007(2)
C63 0.029(3) 0.018(3) 0.062(4) 0.005(3) 0.005(3) 0.001(2)
C64 0.052(4) 0.022(3) 0.043(4) 0.007(3) 0.004(3) 0.015(3)
C65 0.050(4) 0.028(3) 0.066(5) 0.009(3) -0.020(3) 0.016(3)
C66 0.037(3) 0.024(3) 0.043(4) 0.003(3) -0.007(3) 0.009(3)
C100 0.044(4) 0.050(4) 0.081(6) 0.011(4) 0.022(4) 0.016(3)
Cl1 0.0686(12) 0.0673(12) 0.0504(11) 0.0083(9) 0.0133(9) 0.0173(10)
Cl2 0.0414(9) 0.0497(10) 0.0787(13) 0.0126(9) 0.0135(9) 0.0152(8)

loop_
_geom_bond_atom_site_label_1
_geom_bond_atom_site_label_2
_geom_bond_distance
_geom_bond_site_symmetry_2
_geom_bond_publ_flag
Re C2 1.945(5) . y
Re C3 1.952(6) . y
Re C4 1.955(6) . y
Re C1 2.251(5) . y
Re B4 2.266(6) . y
Re B3 2.502(6) . y
Re B5 2.503(6) . y
Re B6 2.524(5) . y
Re B2 2.531(6) . y
Re Cu1 2.7563(8) . y
Re Cu2 2.7866(7) . y
C1 C5 1.496(7) . y
C1 B6 1.595(7) . ?
C1 B2 1.602(8) . ?
C1 B7 1.675(7) . ?
B2 B8 1.794(9) . ?
B2 B7 1.799(8) . ?
B2 B3 1.902(8) . ?
B3 H3 1.21(5) . y
B3 B4 1.724(8) . ?
B3 B8 1.777(8) . ?
B3 B9 1.812(8) . ?
B3 Cu1 2.095(5) . y
B4 B5 1.728(8) . ?
B4 B9 1.739(7) . ?
B5 H5 1.22(5) . y
B5 B10 1.775(8) . ?
B5 B9 1.794(8) . ?
B5 B6 1.880(8) . ?
B5 Cu2 2.096(6) . y
B6 B10 1.790(8) . ?
B6 B7 1.812(8) . ?
B7 B10 1.740(8) . ?
B7 B8 1.749(9) . ?
B8 B9 1.781(8) . ?
B8 B10 1.826(8) . ?
B9 B10 1.771(8) . ?
C2 O2 1.153(6) . y
C3 O3 1.133(7) . y
C4 O4 1.141(6) . y
C5 C10 1.395(8) . ?
C5 C6 1.398(8) . ?
C6 C7 1.383(9) . ?
C7 C8 1.363(11) . ?
C8 C9 1.374(11) . ?
C9 C10 1.393(9) . ?
Cu1 H3 1.82(5) . y
Cu1 P1 2.1944(16) . y
P1 C31A 1.555(18) . ?
P1 C21A 1.655(12) . ?
P1 C11 1.855(11) . ?
P1 C11A 1.870(11) . ?
P1 C31 2.000(11) . ?
P1 C21 2.023(12) . ?
C11 C12 1.388(15) . ?
C11 C16 1.427(13) . ?
C12 C13 1.388(17) . ?
C13 C14 1.38(2) . ?
C14 C15 1.389(17) . ?
C15 C16 1.375(9) . ?
C11A C12A 1.395(15) . ?
C12A C13A 1.367(16) . ?
C13A C14A 1.365(18) . ?
C21 C22 1.37(4) . ?
C21 C26 1.378(17) . ?
C22 C23 1.32(6) . ?
C23 C24 1.46(6) . ?
C24 C25 1.343(19) . ?
C25 C26 1.399(16) . ?
C21A C26A 1.376(19) . ?
C21A C22A 1.40(5) . ?
C22A C23A 1.43(7) . ?
C23A C24A 1.34(8) . ?
C24A C25A 1.39(3) . ?
C25A C26A 1.39(2) . ?
C31 C36 1.407(17) . ?
C31 C32 1.407(15) . ?
C32 C33 1.364(19) . ?
C33 C34 1.36(2) . ?
C34 C35 1.36(2) . ?
C35 C36 1.38(2) . ?
C31A C36A 1.40(3) . ?
C31A C32A 1.41(2) . ?
C32A C33A 1.43(2) . ?
C33A C34A 1.42(4) . ?
C34A C35A 1.32(4) . ?
C35A C36A 1.38(3) . ?
Cu2 H5 1.95(5) . y
Cu2 P2 2.1942(14) . y
P2 C51 1.819(5) . ?
P2 C41 1.821(5) . ?
P2 C61 1.832(5) . ?
C41 C46 1.390(7) . ?
C41 C42 1.394(7) . ?
C42 C43 1.377(8) . ?
C43 C44 1.381(8) . ?
C44 C45 1.380(8) . ?
C45 C46 1.384(7) . ?
C51 C56 1.390(7) . ?
C51 C52 1.392(7) . ?
C52 C53 1.381(7) . ?
C53 C54 1.372(8) . ?
C54 C55 1.378(8) . ?
C55 C56 1.380(8) . ?
C61 C62 1.373(7) . ?
C61 C66 1.374(8) . ?
C62 C63 1.396(8) . ?
C63 C64 1.368(9) . ?
C64 C65 1.377(9) . ?
C65 C66 1.387(8) . ?
C100 Cl1 1.728(8) . ?
C100 Cl2 1.771(7) . ?
